data_7123368
loop_
_publ_author_name
'Yadav, Ravi'
'Simler, Thomas'
'Gamer, Michael T.'
'K\"oppe, Ralf'
'Roesky, Peter W.'

_publ_section_title
;
 Rhenium is different: CO tetramerization induced by a divalent lanthanide
 complex in rhenium carbonyls
;
_journal_name_full 'Chemical Communications'
_journal_paper_doi 10.1039/C9CC02350J
_journal_year 2019
_chemical_formula_moiety 'C58 H78 N4 O5 Re Sm, C7 H8'
_chemical_formula_sum 'C65 H86 N4 O5 Re Sm'
_chemical_formula_weight 1339.92
_space_group_crystal_system monoclinic
_space_group_IT_number 14
_space_group_name_Hall '-P 2yn'
_space_group_name_H-M_alt 'P 1 21/n 1'
_symmetry_space_group_name_Hall '-P 2yn'
_symmetry_space_group_name_H-M 'P 1 21/n 1'
_atom_sites_solution_hydrogens geom
_atom_sites_solution_primary dual
_audit_creation_date 2018-10-18
_audit_creation_method
;
Olex2 1.2
(compiled 2018.05.29 svn.r3508 for OlexSys, GUI svn.r5506)
;
_audit_update_record
;
2019-03-22 deposited with the CCDC.    2019-04-18 downloaded from the CCDC.
;
_cell_angle_alpha 90
_cell_angle_beta 96.237(2)
_cell_angle_gamma 90
_cell_formula_units_Z 4
_cell_length_a 16.7981(4)
_cell_length_b 19.3819(5)
_cell_length_c 19.0314(6)
_cell_measurement_reflns_used 30543
_cell_measurement_temperature 150
_cell_measurement_theta_max 29.65
_cell_measurement_theta_min 1.50
_cell_volume 6159.6(3)
_computing_cell_refinement
;
X-Area Recipe 1.33.0.0 (STOE, 2015)
PLATON (A.L.Spek, 2009)
;
_computing_data_collection
;
X-Area WinXpose 2.0.22.0 (STOE, 2016)
;
_computing_data_reduction
;
X-Area Integrate 1.73.1.0 (STOE, 2018)
PLATON (A.L.Spek, 2009)
;
_computing_molecular_graphics 'Diamond 4, Olex2 (Dolomanov et al., 2009)'
_computing_publication_material
;
STOE & Cie GmbH, X-Area, software package for collecting single-crystal or
multi-domain crystal data on STOE area-detector diffractometers, for image 
processing, for the correction and scaling of reflection intensities and 
for outlier rejection, version 1.84, Darmstadt 2018
MS Word (Microsoft)
Olex2 (Dolomanov et al., 2009)
;
_computing_structure_refinement 'SHELXL-2018/3 (Sheldrick, 2015)'
_computing_structure_solution 'SHELXS-2018/3 (Sheldrick, 2015)'
_diffrn_ambient_temperature 150
_diffrn_detector 'image plate (34 cm diameter)'
_diffrn_detector_area_resol_mean 6.67
_diffrn_detector_type 'STOE Imaging Plate'
_diffrn_measured_fraction_theta_full 0.993
_diffrn_measured_fraction_theta_max 0.991
_diffrn_measurement_details
;
 106 frames, detector distance = 100 mm
;
_diffrn_measurement_device '2-circle diffractometer'
_diffrn_measurement_device_type 'STOE IPDS II'
_diffrn_measurement_method 'rotation method, \w scans'
_diffrn_radiation_collimation '0.5 mm diameter, multiple pinhole'
_diffrn_radiation_monochromator 'plane graphite'
_diffrn_radiation_polarisn_norm 0
_diffrn_radiation_probe x-ray
_diffrn_radiation_type MoK\a
_diffrn_radiation_wavelength 0.71073
_diffrn_reflns_av_R_equivalents 0.0382
_diffrn_reflns_av_unetI/netI 0.0502
_diffrn_reflns_Laue_measured_fraction_full 0.993
_diffrn_reflns_Laue_measured_fraction_max 0.991
_diffrn_reflns_limit_h_max 23
_diffrn_reflns_limit_h_min -19
_diffrn_reflns_limit_k_max 23
_diffrn_reflns_limit_k_min -26
_diffrn_reflns_limit_l_max 24
_diffrn_reflns_limit_l_min -26
_diffrn_reflns_number 32481
_diffrn_reflns_point_group_measured_fraction_full 0.993
_diffrn_reflns_point_group_measured_fraction_max 0.991
_diffrn_reflns_theta_full 25.242
_diffrn_reflns_theta_max 29.544
_diffrn_reflns_theta_min 1.504
_diffrn_source 'sealed X-ray tube, 12 x 0.4 mm long-fine focus'
_diffrn_source_current 40
_diffrn_source_power 2.000
_diffrn_source_voltage 50
_exptl_absorpt_coefficient_mu 2.957
_exptl_absorpt_correction_T_max 0.7845
_exptl_absorpt_correction_T_min 0.5433
_exptl_absorpt_correction_type integration
_exptl_absorpt_process_details
;
STOE X-Red32, absorption correction by Gaussian integration, analogous to
P. Coppens, "The Evaluation of Absorption and Extinction in Single-Crystal
Structure Analysis", published in: F. R. Ahmed (Editor), "Crystallographic
Computing", Munksgaard, Copenhagen (1970), 255 - 270.
;
_exptl_crystal_colour red
_exptl_crystal_colour_primary red
_exptl_crystal_density_diffrn 1.445
_exptl_crystal_description prism
_exptl_crystal_F_000 2724
_exptl_crystal_size_max 0.409
_exptl_crystal_size_mid 0.307
_exptl_crystal_size_min 0.166
_refine_diff_density_max 1.769
_refine_diff_density_min -1.533
_refine_diff_density_rms 0.120
_refine_ls_extinction_method none
_refine_ls_goodness_of_fit_ref 0.965
_refine_ls_hydrogen_treatment constr
_refine_ls_matrix_type full
_refine_ls_number_parameters 739
_refine_ls_number_reflns 17078
_refine_ls_number_restraints 206
_refine_ls_restrained_S_all 0.965
_refine_ls_R_factor_all 0.0512
_refine_ls_R_factor_gt 0.0333
_refine_ls_shift/su_max 0.003
_refine_ls_shift/su_mean 0.000
_refine_ls_structure_factor_coef Fsqd
_refine_ls_weighting_details 'w=1/[\s^2^(Fo^2^)+(0.0497P)^2^] where P=(Fo^2^+2Fc^2^)/3'
_refine_ls_weighting_scheme calc
_refine_ls_wR_factor_gt 0.0786
_refine_ls_wR_factor_ref 0.0836
_reflns_Friedel_coverage 0.000
_reflns_number_gt 12990
_reflns_number_total 17078
_reflns_threshold_expression 'I > 2\s(I)'
_cod_data_source_file c9cc02350j2.cif
_cod_data_source_block ry339
_cod_original_cell_volume 6159.5(3)
_cod_database_code 7123368
_shelx_shelxl_version_number 2018/3
_shelx_space_group_comment
;
The symmetry employed for this shelxl refinement is uniquely defined
by the following loop, which should always be used as a source of
symmetry information in preference to the above space-group names.
They are only intended as comments.
;
_shelx_estimated_absorpt_t_max 0.640
_shelx_estimated_absorpt_t_min 0.378
_olex2_refinement_description
;
1. Fixed Uiso
 At 1.2 times of:
  All C(H) groups, All C(H,H) groups
 At 1.5 times of:
  All C(H,H,H) groups
2. Restrained distances
 C60B-C61B \\sim C61B-C62B \\sim C62B-C63B \\sim C63B-C64B \\sim C64B-C65B
\\sim C65B-C60B
 with sigma of 0.02
 C60B-C64B \\sim C60B-C62B \\sim C65B-C63B \\sim C61B-C65B \\sim C62B-C64B
\\sim C61B-C63B
 with sigma of 0.04
 C59B-C65B \\sim C59B-C61B
 with sigma of 0.04
 C64A-C63A \\sim C63A-C62A \\sim C62A-C61A \\sim C61A-C60A
 with sigma of 0.02
 C60A-C62A \\sim C60A-C64A \\sim C61A-C63A \\sim C64A-C62A
 with sigma of 0.04
3. Restrained planarity
 C59B, C60B, C61B, C62B, C63B, C64B, C65B
 with sigma of 0.1
 C59A, C60A, C61A, C62A, C63A, C64A
 with sigma of 0.1
4. Uiso/Uaniso restraints and constraints
C59B \\sim C60B \\sim C61B \\sim C62B \\sim C63B \\sim C64B \\sim C65B: within
2A with sigma of 0.01 and sigma for terminal atoms of 0.02
C59A \\sim C60A \\sim C61A \\sim C62A \\sim C63A \\sim C64A: within 2A with
sigma of 0.04 and sigma for terminal atoms of 0.08
C59A \\sim C60A \\sim C61A \\sim C62A \\sim C63A \\sim C64A \\sim C65A: within
2A with sigma of 0.01 and sigma for terminal atoms of 0.02
5. Rigid body (RIGU) restrains
 C59B, C60B, C61B, C62B, C63B, C64B, C65B
 with sigma for 1-2 distances of 0.002 and sigma for 1-3 distances of 0.002
 C59A, C60A, C61A, C62A, C63A, C64A
 with sigma for 1-2 distances of 0.002 and sigma for 1-3 distances of 0.002
6. Others
 Fixed Sof: C59A(0.5) H59A(0.5) H59B(0.5) H59C(0.5) C60A(0.5) C61A(0.5)
 H61A(0.5) C62A(0.5) H62A(0.5) C63A(0.5) H63A(0.5) C64A(0.5) H64A(0.5)
 C65A(0.5) H65A(0.5) C59B(0.5) H59D(0.5) H59E(0.5) H59F(0.5) C60B(0.5)
 C61B(0.5) H61B(0.5) C62B(0.5) H62B(0.5) C63B(0.5) H63B(0.5) C64B(0.5)
 H64B(0.5) C65B(0.5) H65B(0.5)
7.a Free rotating group:
 C59A(C60A,C61A,C62A,C63A,C64A), C59B(C60B,C61B,C62B,C63B,C64B,C65B)
7.b Ternary CH refined with riding coordinates:
 C8(H8), C11(H11), C20(H20), C23(H23), C33(H33), C36(H36), C45(H45), C48(H48)
7.c Secondary CH2 refined with riding coordinates:
 C55(H55A,H55B), C56(H56A,H56B), C57(H57A,H57B), C58(H58A,H58B)
7.d Aromatic/amide H refined with riding coordinates:
 C1(H1), C4(H4), C5(H5), C6(H6), C16(H16), C17(H17), C18(H18), C26(H26),
 C29(H29), C30(H30), C31(H31), C41(H41), C42(H42), C43(H43), C61A(H61A),
 C62A(H62A), C63A(H63A), C64A(H64A), C65A(H65A), C61B(H61B), C62B(H62B),
 C63B(H63B), C64B(H64B), C65B(H65B)
7.e Idealised Me refined as rotating group:
 C9(H9A,H9B,H9C), C10(H10A,H10B,H10C), C12(H12A,H12B,H12C), C13(H13A,H13B,
 H13C), C21(H21A,H21B,H21C), C22(H22A,H22B,H22C), C24(H24A,H24B,H24C), C25(H25A,
 H25B,H25C), C34(H34A,H34B,H34C), C35(H35A,H35B,H35C), C37(H37A,H37B,H37C),
 C38(H38A,H38B,H38C), C46(H46A,H46B,H46C), C47(H47A,H47B,H47C), C49(H49A,H49B,
 H49C), C50(H50A,H50B,H50C), C59A(H59A,H59B,H59C), C59B(H59D,H59E,H59F)
;
_olex2_submission_special_instructions 'No special instructions were received'

loop_
_space_group_symop_operation_xyz
'x, y, z'
'-x+1/2, y+1/2, -z+1/2'
'-x, -y, -z'
'x-1/2, -y-1/2, z-1/2'

loop_
_atom_site_label
_atom_site_type_symbol
_atom_site_fract_x
_atom_site_fract_y
_atom_site_fract_z
_atom_site_U_iso_or_equiv
_atom_site_adp_type
_atom_site_occupancy
_atom_site_site_symmetry_order
_atom_site_calc_flag
_atom_site_refinement_flags_posn
_atom_site_refinement_flags_adp
_atom_site_refinement_flags_occupancy
_atom_site_disorder_assembly
_atom_site_disorder_group
Re Re 0.52924(2) 0.52110(2) 0.56503(2) 0.02145(4) Uani 1 1 d . . . . .
Sm Sm 0.51018(2) 0.71269(2) 0.35080(2) 0.01867(4) Uani 1 1 d . . . . .
O1 O 0.51222(13) 0.63999(12) 0.45077(12) 0.0259(5) Uani 1 1 d . . . . .
O2 O 0.4991(2) 0.64248(16) 0.66334(16) 0.0564(8) Uani 1 1 d . . . . .
O3 O 0.71054(16) 0.53757(17) 0.59967(16) 0.0481(7) Uani 1 1 d . . . . .
O4 O 0.50983(13) 0.41771(12) 0.68453(12) 0.0263(5) Uani 1 1 d . . . . .
O5 O 0.37600(13) 0.69359(13) 0.29264(12) 0.0280(5) Uani 1 1 d . . . . .
N1 N 0.42316(16) 0.79934(14) 0.40224(15) 0.0256(6) Uani 1 1 d . . . . .
N2 N 0.55897(16) 0.81504(14) 0.41418(15) 0.0271(6) Uani 1 1 d . . . . .
N3 N 0.64523(15) 0.68698(14) 0.32015(14) 0.0228(5) Uani 1 1 d . . . . .
N4 N 0.54614(15) 0.70450(14) 0.22875(14) 0.0238(5) Uani 1 1 d . . . . .
C1 C 0.4871(2) 0.83319(17) 0.43042(18) 0.0282(7) Uani 1 1 d . . . . .
H1 H 0.481647 0.870310 0.462130 0.034 Uiso 1 1 calc R . . . .
C2 C 0.34688(19) 0.81967(17) 0.42339(19) 0.0287(7) Uani 1 1 d . . . . .
C3 C 0.3239(2) 0.79767(19) 0.4884(2) 0.0334(8) Uani 1 1 d . . . . .
C4 C 0.2501(2) 0.8205(2) 0.5077(2) 0.0432(10) Uani 1 1 d . . . . .
H4 H 0.234469 0.806681 0.552082 0.052 Uiso 1 1 calc R . . . .
C5 C 0.2000(2) 0.8617(2) 0.4650(3) 0.0465(10) Uani 1 1 d . . . . .
H5 H 0.150638 0.876880 0.479784 0.056 Uiso 1 1 calc R . . . .
C6 C 0.2221(2) 0.8809(2) 0.4001(2) 0.0442(10) Uani 1 1 d . . . . .
H6 H 0.186959 0.909096 0.369851 0.053 Uiso 1 1 calc R . . . .
C7 C 0.2946(2) 0.8600(2) 0.3777(2) 0.0378(9) Uani 1 1 d . . . . .
C8 C 0.3145(3) 0.8820(3) 0.3050(3) 0.0546(12) Uani 1 1 d . . . . .
H8 H 0.367887 0.862064 0.297853 0.065 Uiso 1 1 calc R . . . .
C9 C 0.3205(4) 0.9586(3) 0.2990(4) 0.100(2) Uani 1 1 d . . . . .
H9A H 0.267368 0.979219 0.299958 0.150 Uiso 1 1 calc GR . . . .
H9B H 0.341450 0.970509 0.254459 0.150 Uiso 1 1 calc GR . . . .
H9C H 0.356761 0.976481 0.338713 0.150 Uiso 1 1 calc GR . . . .
C10 C 0.2535(4) 0.8545(3) 0.2464(3) 0.0771(17) Uani 1 1 d . . . . .
H10A H 0.247387 0.804606 0.252141 0.116 Uiso 1 1 calc GR . . . .
H10B H 0.272290 0.863973 0.200325 0.116 Uiso 1 1 calc GR . . . .
H10C H 0.201840 0.877244 0.248953 0.116 Uiso 1 1 calc GR . . . .
C11 C 0.3740(2) 0.7495(2) 0.5379(2) 0.0365(8) Uani 1 1 d . . . . .
H11 H 0.423021 0.737034 0.515189 0.044 Uiso 1 1 calc R . . . .
C12 C 0.4011(3) 0.7859(2) 0.6087(2) 0.0511(11) Uani 1 1 d . . . . .
H12A H 0.434289 0.754324 0.639622 0.077 Uiso 1 1 calc GR . . . .
H12B H 0.353897 0.799269 0.631614 0.077 Uiso 1 1 calc GR . . . .
H12C H 0.432195 0.827131 0.599802 0.077 Uiso 1 1 calc GR . . . .
C13 C 0.3279(3) 0.6832(2) 0.5487(2) 0.0436(10) Uani 1 1 d . . . . .
H13A H 0.278205 0.694367 0.568838 0.065 Uiso 1 1 calc GR . . . .
H13B H 0.360806 0.652716 0.581103 0.065 Uiso 1 1 calc GR . . . .
H13C H 0.315143 0.659941 0.503161 0.065 Uiso 1 1 calc GR . . . .
C14 C 0.6251(2) 0.85560(18) 0.44458(18) 0.0284(7) Uani 1 1 d . . . . .
C15 C 0.6296(2) 0.92652(19) 0.4281(2) 0.0350(8) Uani 1 1 d . . . . .
C16 C 0.6916(3) 0.9653(2) 0.4636(2) 0.0456(10) Uani 1 1 d . . . . .
H16 H 0.693632 1.013569 0.455199 0.055 Uiso 1 1 calc R . . . .
C17 C 0.7488(3) 0.9359(2) 0.5099(2) 0.0471(11) Uani 1 1 d . . . . .
H17 H 0.790256 0.963560 0.533318 0.057 Uiso 1 1 calc R . . . .
C18 C 0.7469(2) 0.8651(2) 0.5230(2) 0.0413(9) Uani 1 1 d . . . . .
H18 H 0.788306 0.844534 0.554086 0.050 Uiso 1 1 calc R . . . .
C19 C 0.6852(2) 0.82431(19) 0.49112(18) 0.0311(7) Uani 1 1 d . . . . .
C20 C 0.6802(2) 0.74794(19) 0.50932(19) 0.0320(8) Uani 1 1 d . . . . .
H20 H 0.652779 0.723879 0.466926 0.038 Uiso 1 1 calc R . . . .
C21 C 0.6288(2) 0.7381(2) 0.5697(2) 0.0422(9) Uani 1 1 d . . . . .
H21A H 0.623308 0.688773 0.579152 0.063 Uiso 1 1 calc GR . . . .
H21B H 0.575734 0.758227 0.556555 0.063 Uiso 1 1 calc GR . . . .
H21C H 0.654290 0.761127 0.612163 0.063 Uiso 1 1 calc GR . . . .
C22 C 0.7622(2) 0.7134(2) 0.5274(2) 0.0420(9) Uani 1 1 d . . . . .
H22A H 0.787562 0.731620 0.572435 0.063 Uiso 1 1 calc GR . . . .
H22B H 0.796291 0.723179 0.489975 0.063 Uiso 1 1 calc GR . . . .
H22C H 0.755047 0.663446 0.531415 0.063 Uiso 1 1 calc GR . . . .
C23 C 0.5721(3) 0.9617(2) 0.3716(2) 0.0416(9) Uani 1 1 d . . . . .
H23 H 0.533349 0.925947 0.351104 0.050 Uiso 1 1 calc R . . . .
C24 C 0.5233(4) 1.0194(2) 0.4023(3) 0.0621(14) Uani 1 1 d . . . . .
H24A H 0.487192 0.999226 0.433792 0.093 Uiso 1 1 calc GR . . . .
H24B H 0.491907 1.043859 0.363620 0.093 Uiso 1 1 calc GR . . . .
H24C H 0.559847 1.051793 0.428889 0.093 Uiso 1 1 calc GR . . . .
C25 C 0.6164(3) 0.9892(3) 0.3119(3) 0.0591(13) Uani 1 1 d . . . . .
H25A H 0.654912 1.024431 0.330348 0.089 Uiso 1 1 calc GR . . . .
H25B H 0.577875 1.009549 0.275293 0.089 Uiso 1 1 calc GR . . . .
H25C H 0.644853 0.951267 0.291421 0.089 Uiso 1 1 calc GR . . . .
C26 C 0.62154(18) 0.68862(16) 0.25130(17) 0.0235(6) Uani 1 1 d . . . . .
H26 H 0.658409 0.678463 0.218247 0.028 Uiso 1 1 calc R . . . .
C27 C 0.72921(17) 0.67722(18) 0.33860(17) 0.0254(7) Uani 1 1 d . . . . .
C28 C 0.75703(19) 0.61314(19) 0.36588(18) 0.0296(7) Uani 1 1 d . . . . .
C29 C 0.8393(2) 0.6034(2) 0.3826(2) 0.0382(9) Uani 1 1 d . . . . .
H29 H 0.858765 0.560574 0.401635 0.046 Uiso 1 1 calc R . . . .
C30 C 0.8926(2) 0.6558(2) 0.3715(2) 0.0459(11) Uani 1 1 d . . . . .
H30 H 0.948514 0.648502 0.382426 0.055 Uiso 1 1 calc R . . . .
C31 C 0.8647(2) 0.7185(2) 0.3447(2) 0.0394(9) Uani 1 1 d . . . . .
H31 H 0.901864 0.753848 0.336956 0.047 Uiso 1 1 calc R . . . .
C32 C 0.78261(19) 0.73088(19) 0.32871(18) 0.0293(7) Uani 1 1 d . . . . .
C33 C 0.7557(2) 0.80165(19) 0.30260(19) 0.0333(8) Uani 1 1 d . . . . .
H33 H 0.698136 0.806910 0.310600 0.040 Uiso 1 1 calc R . . . .
C34 C 0.7613(3) 0.8104(2) 0.2230(2) 0.0484(11) Uani 1 1 d . . . . .
H34A H 0.817260 0.806020 0.213573 0.073 Uiso 1 1 calc GR . . . .
H34B H 0.741086 0.856099 0.207863 0.073 Uiso 1 1 calc GR . . . .
H34C H 0.729063 0.774761 0.196820 0.073 Uiso 1 1 calc GR . . . .
C35 C 0.8023(2) 0.8601(2) 0.3420(2) 0.0424(9) Uani 1 1 d . . . . .
H35A H 0.801799 0.853676 0.393035 0.064 Uiso 1 1 calc GR . . . .
H35B H 0.777311 0.904368 0.327885 0.064 Uiso 1 1 calc GR . . . .
H35C H 0.857730 0.859747 0.330396 0.064 Uiso 1 1 calc GR . . . .
C36 C 0.6997(2) 0.55404(18) 0.37494(19) 0.0304(7) Uani 1 1 d . . . . .
H36 H 0.648820 0.574128 0.388750 0.036 Uiso 1 1 calc R . . . .
C37 C 0.6800(2) 0.5158(2) 0.3054(2) 0.0425(10) Uani 1 1 d . . . . .
H37A H 0.660220 0.548638 0.268426 0.064 Uiso 1 1 calc GR . . . .
H37B H 0.638711 0.481052 0.310829 0.064 Uiso 1 1 calc GR . . . .
H37C H 0.728325 0.493084 0.292252 0.064 Uiso 1 1 calc GR . . . .
C38 C 0.7310(3) 0.5026(2) 0.4319(2) 0.0449(10) Uani 1 1 d . . . . .
H38A H 0.776692 0.477458 0.416473 0.067 Uiso 1 1 calc GR . . . .
H38B H 0.688469 0.469856 0.439933 0.067 Uiso 1 1 calc GR . . . .
H38C H 0.748053 0.527318 0.475864 0.067 Uiso 1 1 calc GR . . . .
C39 C 0.52500(18) 0.70463(18) 0.15347(17) 0.0255(7) Uani 1 1 d . . . . .
C40 C 0.5155(2) 0.7686(2) 0.11854(19) 0.0335(8) Uani 1 1 d . . . . .
C41 C 0.4897(3) 0.7698(2) 0.0463(2) 0.0447(10) Uani 1 1 d . . . . .
H41 H 0.481803 0.812753 0.022582 0.054 Uiso 1 1 calc R . . . .
C42 C 0.4756(2) 0.7089(2) 0.0087(2) 0.0423(10) Uani 1 1 d . . . . .
H42 H 0.457462 0.710283 -0.040325 0.051 Uiso 1 1 calc R . . . .
C43 C 0.4878(2) 0.6468(2) 0.04246(19) 0.0366(8) Uani 1 1 d . . . . .
H43 H 0.479061 0.605465 0.015951 0.044 Uiso 1 1 calc R . . . .
C44 C 0.51300(19) 0.64249(18) 0.11533(17) 0.0268(7) Uani 1 1 d . . . . .
C45 C 0.5300(2) 0.57218(18) 0.14732(19) 0.0312(7) Uani 1 1 d . . . . .
H45 H 0.543032 0.578360 0.199462 0.037 Uiso 1 1 calc R . . . .
C46 C 0.4582(3) 0.5228(2) 0.1355(3) 0.0516(11) Uani 1 1 d . . . . .
H46A H 0.411345 0.544201 0.153107 0.077 Uiso 1 1 calc GR . . . .
H46B H 0.470981 0.479599 0.160935 0.077 Uiso 1 1 calc GR . . . .
H46C H 0.446439 0.513228 0.084864 0.077 Uiso 1 1 calc GR . . . .
C47 C 0.6025(3) 0.5393(2) 0.1189(2) 0.0476(10) Uani 1 1 d . . . . .
H47A H 0.591905 0.533727 0.067572 0.071 Uiso 1 1 calc GR . . . .
H47B H 0.612776 0.493965 0.140959 0.071 Uiso 1 1 calc GR . . . .
H47C H 0.649444 0.568914 0.129993 0.071 Uiso 1 1 calc GR . . . .
C48 C 0.5329(3) 0.8354(2) 0.1592(2) 0.0406(9) Uani 1 1 d . . . . .
H48 H 0.572437 0.824492 0.200830 0.049 Uiso 1 1 calc R . . . .
C49 C 0.5698(3) 0.8912(2) 0.1167(3) 0.0580(12) Uani 1 1 d . . . . .
H49A H 0.615998 0.872190 0.095958 0.087 Uiso 1 1 calc GR . . . .
H49B H 0.587245 0.929814 0.147887 0.087 Uiso 1 1 calc GR . . . .
H49C H 0.529944 0.907497 0.078937 0.087 Uiso 1 1 calc GR . . . .
C50 C 0.4578(3) 0.8602(3) 0.1873(4) 0.0802(19) Uani 1 1 d . . . . .
H50A H 0.420460 0.877702 0.148154 0.120 Uiso 1 1 calc GR . . . .
H50B H 0.471029 0.897278 0.221594 0.120 Uiso 1 1 calc GR . . . .
H50C H 0.432857 0.821907 0.210366 0.120 Uiso 1 1 calc GR . . . .
C51 C 0.50932(19) 0.58129(17) 0.47634(17) 0.0250(6) Uani 1 1 d . . . . .
C52 C 0.5107(2) 0.59947(19) 0.62446(19) 0.0351(8) Uani 1 1 d . . . . .
C53 C 0.6428(2) 0.53199(19) 0.58708(19) 0.0315(8) Uani 1 1 d . . . . .
C54 C 0.51844(18) 0.45961(17) 0.64187(17) 0.0236(6) Uani 1 1 d . . . . .
C55 C 0.3483(2) 0.6789(2) 0.21912(18) 0.0351(8) Uani 1 1 d . . . . .
H55A H 0.387806 0.650086 0.197481 0.042 Uiso 1 1 calc R . . . .
H55B H 0.340010 0.722193 0.191735 0.042 Uiso 1 1 calc R . . . .
C56 C 0.2699(2) 0.6404(2) 0.2205(2) 0.0377(9) Uani 1 1 d . . . . .
H56A H 0.223919 0.672647 0.217232 0.045 Uiso 1 1 calc R . . . .
H56B H 0.261772 0.606554 0.181433 0.045 Uiso 1 1 calc R . . . .
C57 C 0.2809(2) 0.6048(2) 0.29164(19) 0.0352(8) Uani 1 1 d . . . . .
H57A H 0.228798 0.592419 0.308005 0.042 Uiso 1 1 calc R . . . .
H57B H 0.314186 0.562755 0.290228 0.042 Uiso 1 1 calc R . . . .
C58 C 0.3230(2) 0.6595(2) 0.33746(19) 0.0342(8) Uani 1 1 d . . . . .
H58A H 0.284095 0.692728 0.353628 0.041 Uiso 1 1 calc R . . . .
H58B H 0.354119 0.638750 0.379353 0.041 Uiso 1 1 calc R . . . .
C59A C 1.0789(6) 0.7578(4) 0.2920(5) 0.090(4) Uani 0.5 1 d . U P A 1
H59A H 1.130356 0.771838 0.276586 0.135 Uiso 0.5 1 calc GR . P A 1
H59B H 1.062486 0.791602 0.325930 0.135 Uiso 0.5 1 calc GR . P A 1
H59C H 1.038365 0.755592 0.250966 0.135 Uiso 0.5 1 calc GR . P A 1
C60A C 1.0876(4) 0.6880(3) 0.3265(3) 0.057(2) Uani 0.5 1 d DG U P A 1
C61A C 1.1233(4) 0.6808(3) 0.3958(3) 0.054(2) Uani 0.5 1 d DG U P A 1
H61A H 1.142572 0.720502 0.421563 0.064 Uiso 0.5 1 calc R . P A 1
C62A C 1.1308(4) 0.6167(4) 0.4275(3) 0.0542(18) Uani 0.5 1 d DG U P A 1
H62A H 1.155522 0.612637 0.474611 0.065 Uiso 0.5 1 calc R . P A 1
C63A C 1.1028(5) 0.5585(3) 0.3910(4) 0.056(2) Uani 0.5 1 d DG U P A 1
H63A H 1.107855 0.514458 0.413034 0.067 Uiso 0.5 1 calc R . P A 1
C64A C 1.0671(6) 0.5645(3) 0.3219(4) 0.066(3) Uani 0.5 1 d DG U P A 1
H64A H 1.046207 0.525963 0.295078 0.079 Uiso 0.5 1 calc R . P A 1
C65A C 1.0642(8) 0.6312(8) 0.2951(7) 0.070(3) Uani 0.5 1 d . U P A 1
H65A H 1.042063 0.635785 0.247207 0.084 Uiso 0.5 1 calc R . P A 1
C59B C 1.1085(6) 0.5422(5) 0.4296(5) 0.118(4) Uani 0.5 1 d D U P B 2
H59D H 1.099265 0.558064 0.476904 0.177 Uiso 0.5 1 calc GR . P B 2
H59E H 1.163236 0.524595 0.430515 0.177 Uiso 0.5 1 calc GR . P B 2
H59F H 1.070374 0.505406 0.414531 0.177 Uiso 0.5 1 calc GR . P B 2
C60B C 1.0969(4) 0.6016(4) 0.3784(4) 0.079(3) Uani 0.5 1 d DG U P B 2
C61B C 1.0668(5) 0.5910(4) 0.3081(4) 0.067(3) Uani 0.5 1 d DG U P B 2
H61B H 1.053144 0.545594 0.292425 0.081 Uiso 0.5 1 calc R . P B 2
C62B C 1.0565(6) 0.6449(5) 0.2608(3) 0.078(3) Uani 0.5 1 d DG U P B 2
H62B H 1.035787 0.636533 0.213076 0.093 Uiso 0.5 1 calc R . P B 2
C63B C 1.0764(5) 0.7115(4) 0.2832(5) 0.087(3) Uani 0.5 1 d DG U P B 2
H63B H 1.069665 0.748878 0.250891 0.104 Uiso 0.5 1 calc R . P B 2
C64B C 1.1061(5) 0.7230(4) 0.3528(5) 0.089(3) Uani 0.5 1 d DG U P B 2
H64B H 1.119519 0.768577 0.368288 0.107 Uiso 0.5 1 calc R . P B 2
C65B C 1.1165(5) 0.6688(5) 0.3999(4) 0.085(3) Uani 0.5 1 d DG U P B 2
H65B H 1.137251 0.677373 0.447553 0.102 Uiso 0.5 1 calc R . P B 2

loop_
_atom_site_aniso_label
_atom_site_aniso_U_11
_atom_site_aniso_U_22
_atom_site_aniso_U_33
_atom_site_aniso_U_23
_atom_site_aniso_U_13
_atom_site_aniso_U_12
Re 0.02981(7) 0.01634(6) 0.01777(6) 0.00144(5) 0.00061(4) -0.00331(5)
Sm 0.02240(7) 0.01559(7) 0.01837(8) 0.00105(6) 0.00383(5) -0.00090(5)
O1 0.0340(12) 0.0186(11) 0.0247(12) 0.0034(9) 0.0021(9) -0.0044(9)
O2 0.094(2) 0.0361(17) 0.0407(17) -0.0159(14) 0.0123(16) 0.0014(16)
O3 0.0382(15) 0.063(2) 0.0413(17) 0.0032(15) -0.0017(12) -0.0149(14)
O4 0.0356(12) 0.0232(12) 0.0200(11) 0.0023(9) 0.0029(9) -0.0012(9)
O5 0.0264(11) 0.0338(13) 0.0243(12) -0.0010(10) 0.0046(9) -0.0015(9)
N1 0.0311(14) 0.0199(13) 0.0264(14) 0.0015(11) 0.0067(11) 0.0005(11)
N2 0.0324(14) 0.0223(14) 0.0267(15) -0.0010(12) 0.0038(11) -0.0031(11)
N3 0.0245(12) 0.0234(13) 0.0199(13) -0.0009(11) 0.0005(10) 0.0010(10)
N4 0.0272(13) 0.0266(14) 0.0179(13) 0.0032(11) 0.0040(10) -0.0018(11)
C1 0.0393(18) 0.0180(15) 0.0288(18) -0.0019(13) 0.0099(14) -0.0010(13)
C2 0.0291(16) 0.0204(16) 0.038(2) -0.0034(14) 0.0108(13) 0.0015(13)
C3 0.0401(19) 0.0251(17) 0.037(2) -0.0029(15) 0.0138(15) -0.0045(14)
C4 0.046(2) 0.043(2) 0.044(2) -0.007(2) 0.0238(18) -0.0020(18)
C5 0.036(2) 0.042(2) 0.065(3) -0.010(2) 0.0229(19) 0.0065(17)
C6 0.038(2) 0.031(2) 0.064(3) 0.000(2) 0.0104(19) 0.0137(16)
C7 0.041(2) 0.0279(19) 0.047(2) 0.0040(17) 0.0143(17) 0.0057(15)
C8 0.049(2) 0.062(3) 0.055(3) 0.026(2) 0.018(2) 0.024(2)
C9 0.103(5) 0.079(5) 0.123(6) 0.059(5) 0.038(4) 0.007(4)
C10 0.094(4) 0.087(4) 0.050(3) 0.012(3) 0.006(3) 0.029(3)
C11 0.049(2) 0.0314(19) 0.0307(19) -0.0009(16) 0.0112(16) -0.0048(16)
C12 0.067(3) 0.034(2) 0.051(3) 0.001(2) 0.000(2) -0.012(2)
C13 0.067(3) 0.035(2) 0.031(2) -0.0028(17) 0.0124(18) -0.0097(19)
C14 0.0379(17) 0.0251(17) 0.0235(17) -0.0068(14) 0.0101(13) -0.0092(14)
C15 0.051(2) 0.0249(18) 0.0294(19) -0.0047(15) 0.0062(16) -0.0105(15)
C16 0.067(3) 0.027(2) 0.042(2) -0.0043(17) 0.004(2) -0.0184(18)
C17 0.061(3) 0.038(2) 0.040(2) -0.0065(19) -0.0004(19) -0.029(2)
C18 0.050(2) 0.043(2) 0.030(2) -0.0020(17) -0.0019(16) -0.0189(18)
C19 0.0402(18) 0.0307(18) 0.0233(17) -0.0054(15) 0.0072(14) -0.0098(15)
C20 0.0363(18) 0.0327(19) 0.0259(17) -0.0019(15) -0.0012(13) -0.0100(15)
C21 0.050(2) 0.040(2) 0.036(2) 0.0046(18) 0.0073(17) -0.0102(18)
C22 0.045(2) 0.040(2) 0.039(2) -0.0008(18) -0.0040(17) -0.0025(17)
C23 0.054(2) 0.0231(18) 0.048(2) 0.0018(17) 0.0060(19) -0.0051(16)
C24 0.092(4) 0.041(3) 0.054(3) 0.008(2) 0.013(3) 0.015(2)
C25 0.063(3) 0.067(3) 0.048(3) 0.017(3) 0.009(2) -0.011(2)
C26 0.0278(15) 0.0217(15) 0.0222(16) -0.0018(12) 0.0081(12) -0.0013(12)
C27 0.0195(13) 0.0321(17) 0.0250(16) -0.0084(14) 0.0041(11) -0.0008(13)
C28 0.0262(15) 0.0364(19) 0.0262(18) -0.0034(15) 0.0027(12) -0.0003(14)
C29 0.0319(18) 0.041(2) 0.042(2) -0.0087(18) 0.0022(15) 0.0095(16)
C30 0.0226(16) 0.064(3) 0.051(3) -0.021(2) 0.0044(15) -0.0015(17)
C31 0.0274(17) 0.048(2) 0.044(2) -0.0124(19) 0.0104(15) -0.0125(16)
C32 0.0297(16) 0.0362(19) 0.0222(17) -0.0069(14) 0.0039(13) -0.0051(14)
C33 0.0373(18) 0.0329(19) 0.0306(19) -0.0058(15) 0.0085(14) -0.0129(15)
C34 0.066(3) 0.049(3) 0.032(2) -0.0038(19) 0.0110(19) -0.019(2)
C35 0.051(2) 0.037(2) 0.041(2) -0.0073(18) 0.0105(18) -0.0176(18)
C36 0.0319(17) 0.0268(17) 0.0323(19) 0.0027(15) 0.0035(14) 0.0082(13)
C37 0.043(2) 0.034(2) 0.049(3) -0.0071(19) -0.0013(18) 0.0008(17)
C38 0.048(2) 0.041(2) 0.046(3) 0.010(2) 0.0071(19) 0.0091(18)
C39 0.0233(14) 0.0317(18) 0.0217(16) 0.0012(14) 0.0027(11) -0.0010(13)
C40 0.0401(19) 0.035(2) 0.0263(18) 0.0066(15) 0.0073(14) 0.0049(15)
C41 0.060(3) 0.045(2) 0.029(2) 0.0156(18) 0.0012(18) 0.0140(19)
C42 0.052(2) 0.051(3) 0.0226(18) 0.0031(18) 0.0015(16) 0.0123(19)
C43 0.0413(19) 0.043(2) 0.0248(18) -0.0055(16) -0.0005(14) 0.0026(16)
C44 0.0288(15) 0.0302(17) 0.0217(16) -0.0015(14) 0.0048(12) 0.0003(13)
C45 0.0407(19) 0.0271(18) 0.0262(18) -0.0009(14) 0.0049(14) 0.0003(14)
C46 0.066(3) 0.036(2) 0.052(3) -0.005(2) 0.003(2) -0.012(2)
C47 0.065(3) 0.043(2) 0.036(2) -0.0002(19) 0.0123(19) 0.020(2)
C48 0.063(2) 0.0287(19) 0.031(2) 0.0089(16) 0.0093(17) -0.0033(17)
C49 0.077(3) 0.045(3) 0.055(3) 0.010(2) 0.020(2) -0.012(2)
C50 0.092(4) 0.047(3) 0.112(5) -0.023(3) 0.058(4) -0.013(3)
C51 0.0329(16) 0.0203(15) 0.0209(16) 0.0048(12) -0.0006(12) 0.0002(12)
C52 0.058(2) 0.0243(17) 0.0217(17) 0.0034(14) -0.0016(15) 0.0005(16)
C53 0.0297(16) 0.039(2) 0.0256(18) 0.0023(15) 0.0005(13) -0.0125(14)
C54 0.0277(15) 0.0203(15) 0.0220(16) -0.0016(12) -0.0013(12) -0.0025(12)
C55 0.0335(17) 0.048(2) 0.0233(17) 0.0018(16) 0.0016(13) -0.0111(16)
C56 0.0314(17) 0.047(2) 0.034(2) 0.0044(18) -0.0018(15) -0.0050(16)
C57 0.0304(17) 0.045(2) 0.0312(19) 0.0029(17) 0.0061(14) -0.0069(16)
C58 0.0297(16) 0.047(2) 0.0272(18) 0.0008(16) 0.0089(13) -0.0029(15)
C59A 0.079(8) 0.084(7) 0.110(9) 0.027(7) 0.022(7) 0.009(6)
C60A 0.039(4) 0.070(5) 0.065(4) 0.007(4) 0.020(3) 0.003(4)
C61A 0.037(4) 0.063(4) 0.063(5) -0.017(4) 0.015(4) -0.013(4)
C62A 0.032(3) 0.078(4) 0.054(4) -0.004(3) 0.012(3) 0.000(3)
C63A 0.040(4) 0.057(4) 0.075(5) 0.002(4) 0.021(3) 0.005(4)
C64A 0.045(5) 0.074(6) 0.081(5) -0.016(5) 0.009(4) 0.000(5)
C65A 0.042(5) 0.102(7) 0.068(6) -0.013(6) 0.019(5) 0.002(5)
C59B 0.101(9) 0.156(9) 0.098(8) -0.006(8) 0.021(8) 0.061(8)
C60B 0.042(4) 0.116(6) 0.081(5) -0.038(5) 0.006(4) 0.018(5)
C61B 0.029(5) 0.094(6) 0.079(5) -0.049(5) 0.009(4) -0.004(5)
C62B 0.046(5) 0.109(7) 0.082(6) -0.042(5) 0.018(5) -0.009(5)
C63B 0.058(5) 0.112(6) 0.095(6) -0.043(5) 0.031(5) -0.020(5)
C64B 0.050(5) 0.122(7) 0.099(6) -0.054(5) 0.024(5) -0.026(5)
C65B 0.042(5) 0.129(7) 0.087(6) -0.058(5) 0.022(5) -0.009(5)

loop_
_atom_type_symbol
_atom_type_description
_atom_type_scat_dispersion_real
_atom_type_scat_dispersion_imag
_atom_type_scat_source
C C 0.0033 0.0016 'International Tables Vol C Tables 4.2.6.8 and 6.1.1.4'
H H 0.0000 0.0000 'International Tables Vol C Tables 4.2.6.8 and 6.1.1.4'
N N 0.0061 0.0033 'International Tables Vol C Tables 4.2.6.8 and 6.1.1.4'
O O 0.0106 0.0060 'International Tables Vol C Tables 4.2.6.8 and 6.1.1.4'
Re Re -1.0185 7.2310 'International Tables Vol C Tables 4.2.6.8 and 6.1.1.4'
Sm Sm -0.1638 3.4418 'International Tables Vol C Tables 4.2.6.8 and 6.1.1.4'

loop_
_geom_angle_atom_site_label_1
_geom_angle_atom_site_label_2
_geom_angle_atom_site_label_3
_geom_angle
_geom_angle_site_symmetry_1
_geom_angle_site_symmetry_3
C51 Re Re 53.45(9) . 3_666
C51 Re Re 48.26(8) 3_666 3_666
C51 Re C51 101.70(11) . 3_666
C52 Re Re 135.18(10) . 3_666
C52 Re C51 90.70(14) . .
C52 Re C51 148.56(15) . 3_666
C53 Re Re 119.32(11) . 3_666
C53 Re C51 115.04(14) . 3_666
C53 Re C51 100.77(14) . .
C53 Re C52 90.30(16) . .
C54 Re Re 117.34(9) . 3_666
C54 Re C51 70.33(12) . 3_666
C54 Re C51 164.82(13) . .
C54 Re C52 90.43(15) . .
C54 Re C53 94.35(14) . .
O1 Sm O4 67.85(7) . 3_666
O1 Sm O5 101.97(8) . .
O1 Sm N1 92.48(9) . .
O1 Sm N2 96.49(9) . .
O1 Sm N3 97.89(8) . .
O1 Sm N4 137.33(9) . .
O1 Sm C1 92.97(9) . .
O1 Sm C26 119.04(9) . .
O4 Sm C1 155.32(9) 3_666 .
O4 Sm C26 75.33(8) 3_666 .
O5 Sm O4 69.53(8) . 3_666
O5 Sm N1 74.17(8) . .
O5 Sm N3 134.16(8) . .
O5 Sm N4 82.60(8) . .
O5 Sm C1 101.26(9) . .
O5 Sm C26 108.47(8) . .
N1 Sm O4 133.14(8) . 3_666
N1 Sm C1 27.81(9) . .
N1 Sm C26 145.91(9) . .
N2 Sm O4 160.70(8) . 3_666
N2 Sm O5 126.85(9) . .
N2 Sm N1 55.48(9) . .
N2 Sm N3 90.76(9) . .
N2 Sm N4 114.70(9) . .
N2 Sm C1 27.82(9) . .
N2 Sm C26 104.78(9) . .
N3 Sm O4 80.77(8) . 3_666
N3 Sm N1 145.69(9) . .
N3 Sm N4 55.67(8) . .
N3 Sm C1 118.56(9) . .
N3 Sm C26 27.83(8) . .
N4 Sm O4 74.63(8) . 3_666
N4 Sm N1 128.78(9) . .
N4 Sm C1 128.17(9) . .
N4 Sm C26 27.86(8) . .
C1 Sm C26 129.04(9) . .
C51 O1 Sm 149.8(2) . .
C54 O4 Sm 120.9(2) . 3_666
C55 O5 Sm 130.71(19) . .
C55 O5 C58 108.9(2) . .
C58 O5 Sm 113.45(19) . .
C1 N1 Sm 90.5(2) . .
C1 N1 C2 117.4(3) . .
C2 N1 Sm 150.6(2) . .
C1 N2 Sm 93.8(2) . .
C1 N2 C14 116.5(3) . .
C14 N2 Sm 149.2(2) . .
C26 N3 Sm 92.52(18) . .
C26 N3 C27 115.3(3) . .
C27 N3 Sm 151.9(2) . .
C26 N4 Sm 91.90(19) . .
C26 N4 C39 116.5(3) . .
C39 N4 Sm 151.4(2) . .
N1 C1 Sm 61.72(18) . .
N1 C1 N2 119.6(3) . .
N2 C1 Sm 58.38(17) . .
C3 C2 N1 120.1(3) . .
C3 C2 C7 120.2(3) . .
C7 C2 N1 119.7(3) . .
C2 C3 C4 118.1(4) . .
C2 C3 C11 123.3(3) . .
C4 C3 C11 118.6(4) . .
C5 C4 C3 122.4(4) . .
C4 C5 C6 118.9(4) . .
C5 C6 C7 121.6(4) . .
C2 C7 C8 122.4(3) . .
C6 C7 C2 118.7(4) . .
C6 C7 C8 118.8(4) . .
C7 C8 C10 111.8(4) . .
C9 C8 C7 111.9(5) . .
C9 C8 C10 109.7(5) . .
C3 C11 C12 110.6(3) . .
C3 C11 C13 110.3(3) . .
C13 C11 C12 111.8(3) . .
C15 C14 N2 120.1(3) . .
C19 C14 N2 119.4(3) . .
C19 C14 C15 120.5(3) . .
C14 C15 C23 123.1(3) . .
C16 C15 C14 118.0(4) . .
C16 C15 C23 118.8(3) . .
C17 C16 C15 121.8(4) . .
C16 C17 C18 120.0(4) . .
C19 C18 C17 120.8(4) . .
C14 C19 C20 120.6(3) . .
C18 C19 C14 118.7(3) . .
C18 C19 C20 120.6(3) . .
C19 C20 C22 113.8(3) . .
C21 C20 C19 110.0(3) . .
C21 C20 C22 110.2(3) . .
C15 C23 C24 112.4(4) . .
C25 C23 C15 111.1(4) . .
C25 C23 C24 110.6(4) . .
N3 C26 Sm 59.64(16) . .
N3 C26 N4 119.8(3) . .
N4 C26 Sm 60.24(17) . .
C28 C27 N3 119.2(3) . .
C32 C27 N3 119.9(3) . .
C32 C27 C28 120.9(3) . .
C27 C28 C36 121.2(3) . .
C29 C28 C27 119.0(3) . .
C29 C28 C36 119.8(3) . .
C30 C29 C28 120.5(4) . .
C31 C30 C29 120.1(3) . .
C30 C31 C32 121.3(4) . .
C27 C32 C31 118.3(4) . .
C27 C32 C33 123.0(3) . .
C31 C32 C33 118.7(3) . .
C32 C33 C34 112.1(3) . .
C32 C33 C35 113.1(3) . .
C35 C33 C34 108.6(3) . .
C28 C36 C37 110.5(3) . .
C28 C36 C38 113.6(3) . .
C37 C36 C38 109.0(3) . .
C40 C39 N4 118.3(3) . .
C40 C39 C44 120.5(3) . .
C44 C39 N4 121.2(3) . .
C39 C40 C48 120.3(3) . .
C41 C40 C39 119.0(4) . .
C41 C40 C48 120.7(4) . .
C42 C41 C40 120.8(4) . .
C43 C42 C41 119.8(3) . .
C42 C43 C44 121.9(4) . .
C39 C44 C45 123.7(3) . .
C43 C44 C39 117.9(3) . .
C43 C44 C45 118.4(3) . .
C44 C45 C46 113.1(3) . .
C44 C45 C47 111.0(3) . .
C47 C45 C46 109.4(4) . .
C40 C48 C49 113.7(4) . .
C50 C48 C40 109.4(4) . .
C50 C48 C49 111.6(4) . .
Re C51 Re 78.30(11) . 3_666
O1 C51 Re 146.7(3) . .
O1 C51 Re 135.0(2) . 3_666
O2 C52 Re 175.1(3) . .
O3 C53 Re 179.0(4) . .
O4 C54 Re 174.1(3) . .
O5 C55 C56 105.5(3) . .
C57 C56 C55 102.6(3) . .
C58 C57 C56 101.6(3) . .
O5 C58 C57 105.0(3) . .
C61A C60A C59A 120.9 . .
C65A C60A C59A 123.6(6) . .
C65A C60A C61A 115.5(6) . .
C62A C61A C60A 120.8 . .
C61A C62A C63A 120.4 . .
C62A C63A C64A 119.7 . .
C63A C64A C65A 114.9(6) . .
C60A C65A C64A 128.7(11) . .
C61B C60B C59B 121.1 . .
C61B C60B C65B 117.9 . .
C65B C60B C59B 120.9 . .
C62B C61B C60B 121.6 . .
C61B C62B C63B 119.6 . .
C64B C63B C62B 119.7 . .
C65B C64B C63B 120.4 . .
C64B C65B C60B 120.8 . .

loop_
_geom_bond_atom_site_label_1
_geom_bond_atom_site_label_2
_geom_bond_distance
_geom_bond_site_symmetry_2
Re Re 2.6892(3) 3_666
Re C51 2.206(3) 3_666
Re C51 2.049(3) .
Re C52 1.939(4) .
Re C53 1.919(3) .
Re C54 1.910(3) .
Sm O1 2.365(2) .
Sm O4 2.628(2) 3_666
Sm O5 2.429(2) .
Sm N1 2.495(3) .
Sm N2 2.418(3) .
Sm N3 2.454(3) .
Sm N4 2.468(3) .
Sm C1 2.833(3) .
Sm C26 2.841(3) .
O1 C51 1.240(4) .
O2 C52 1.145(5) .
O3 C53 1.143(4) .
O4 C54 1.168(4) .
O5 C55 1.454(4) .
O5 C58 1.456(4) .
N1 C1 1.322(4) .
N1 C2 1.439(4) .
N2 C1 1.325(4) .
N2 C14 1.430(4) .
N3 C26 1.328(4) .
N3 C27 1.429(4) .
N4 C26 1.328(4) .
N4 C39 1.438(4) .
C2 C3 1.402(5) .
C2 C7 1.405(5) .
C3 C4 1.402(5) .
C3 C11 1.514(5) .
C4 C5 1.363(6) .
C5 C6 1.381(6) .
C6 C7 1.395(5) .
C7 C8 1.518(6) .
C8 C9 1.494(8) .
C8 C10 1.527(7) .
C11 C12 1.546(6) .
C11 C13 1.526(5) .
C14 C15 1.414(5) .
C14 C19 1.406(5) .
C15 C16 1.398(5) .
C15 C23 1.525(5) .
C16 C17 1.356(6) .
C17 C18 1.397(6) .
C18 C19 1.390(5) .
C19 C20 1.525(5) .
C20 C21 1.522(5) .
C20 C22 1.536(5) .
C23 C24 1.538(6) .
C23 C25 1.522(6) .
C27 C28 1.406(5) .
C27 C32 1.399(5) .
C28 C29 1.396(5) .
C28 C36 1.518(5) .
C29 C30 1.385(6) .
C30 C31 1.380(6) .
C31 C32 1.400(5) .
C32 C33 1.511(5) .
C33 C34 1.538(5) .
C33 C35 1.527(5) .
C36 C37 1.521(5) .
C36 C38 1.524(5) .
C39 C40 1.408(5) .
C39 C44 1.409(5) .
C40 C41 1.396(5) .
C40 C48 1.519(5) .
C41 C42 1.387(6) .
C42 C43 1.369(6) .
C43 C44 1.408(5) .
C44 C45 1.507(5) .
C45 C46 1.536(5) .
C45 C47 1.525(5) .
C48 C49 1.522(6) .
C48 C50 1.502(7) .
C55 C56 1.516(5) .
C56 C57 1.514(5) .
C57 C58 1.501(5) .
C59A C60A 1.5059 .
C60A C61A 1.3951 .
C60A C65A 1.292(14) .
C61A C62A 1.3801 .
C62A C63A 1.3813 .
C63A C64A 1.3895 .
C64A C65A 1.390(14) .
C59B C60B 1.5056 .
C60B C61B 1.3924 .
C60B C65B 1.3948 .
C61B C62B 1.3773 .
C62B C63B 1.3889 .
C63B C64B 1.3815 .
C64B C65B 1.3803 .
